data_4324313
loop_
_publ_author_name
'Maximilian N. Kopylovich'
'Kamran T. Mahmudov'
'M. F\'atima C. Guedes da Silva'
'Pawe\/l J. Figiel'
'Yauhen Yu. Karabach'
'Maxim L. Kuznetsov'
'Konstantin V. Luzyanin'
'Armando J. L. Pombeiro'

_publ_section_title
;
 Ortho-Hydroxyphenylhydrazo-\b-Diketones: Tautomery, Coordination Ability,
 and Catalytic Activity of Their Copper(II) Complexes toward Oxidation of
 Cyclohexane and Benzylic Alcohols
;
_journal_name_full 'Inorganic Chemistry'
_journal_page_first 918
_journal_page_last 931
_journal_paper_doi 10.1021/ic101516k
_journal_volume 50
_journal_year 2011
_chemical_formula_moiety 'C14 H15 Cu N3 O6'
_chemical_formula_sum 'C14 H15 Cu N3 O6'
_chemical_formula_weight 384.83
_chemical_name_systematic
; 
 ? 
;
_space_group_IT_number 2
_symmetry_cell_setting triclinic
_symmetry_space_group_name_Hall '-P 1'
_symmetry_space_group_name_H-M 'P -1'
_atom_sites_solution_hydrogens geom
_atom_sites_solution_primary direct
_atom_sites_solution_secondary difmap
_audit_creation_method SHELXL-97
_cell_angle_alpha 92.337(23)
_cell_angle_beta 91.659(23)
_cell_angle_gamma 113.541(21)
_cell_formula_units_Z 2
_cell_length_a 6.9703(25)
_cell_length_b 7.5127(25)
_cell_length_c 16.1041(58)
_cell_measurement_reflns_used 3315
_cell_measurement_temperature 150(2)
_cell_measurement_theta_max 27.19
_cell_measurement_theta_min 2.53
_cell_volume 771.5(5)
_computing_cell_refinement 'Bruker SAINT'
_computing_data_collection 'Bruker APEX2'
_computing_data_reduction 'Bruker SAINT'
_computing_molecular_graphics 'Bruker SHELXTL'
_computing_publication_material 'Bruker SHELXTL'
_computing_structure_refinement 'SHELXL-97 (Sheldrick, 2008)'
_computing_structure_solution 'SHELXS-97 (Sheldrick, 2008)'
_diffrn_ambient_temperature 150(2)
_diffrn_measured_fraction_theta_full 0.993
_diffrn_measured_fraction_theta_max 0.993
_diffrn_measurement_device_type 'CCD area detector'
_diffrn_measurement_method 'phi and omega scans'
_diffrn_radiation_monochromator graphite
_diffrn_radiation_source 'fine-focus sealed tube'
_diffrn_radiation_type MoK\a
_diffrn_radiation_wavelength 0.71069
_diffrn_reflns_av_R_equivalents 0.0679
_diffrn_reflns_av_sigmaI/netI 0.0689
_diffrn_reflns_limit_h_max 8
_diffrn_reflns_limit_h_min -8
_diffrn_reflns_limit_k_max 9
_diffrn_reflns_limit_k_min -9
_diffrn_reflns_limit_l_max 19
_diffrn_reflns_limit_l_min -19
_diffrn_reflns_number 11293
_diffrn_reflns_theta_full 25.35
_diffrn_reflns_theta_max 25.35
_diffrn_reflns_theta_min 2.96
_exptl_absorpt_coefficient_mu 1.453
_exptl_absorpt_correction_T_max 0.8450
_exptl_absorpt_correction_T_min 0.6303
_exptl_absorpt_correction_type multi-scan
_exptl_absorpt_process_details sadabs
_exptl_crystal_colour bronze
_exptl_crystal_density_diffrn 1.657
_exptl_crystal_description plate
_exptl_crystal_F_000 394
_exptl_crystal_size_max 0.35
_exptl_crystal_size_mid 0.28
_exptl_crystal_size_min 0.12
_refine_diff_density_max 1.146
_refine_diff_density_min -0.977
_refine_diff_density_rms 0.157
_refine_ls_extinction_method none
_refine_ls_goodness_of_fit_ref 1.021
_refine_ls_hydrogen_treatment constr
_refine_ls_matrix_type full
_refine_ls_number_parameters 219
_refine_ls_number_reflns 2811
_refine_ls_number_restraints 0
_refine_ls_restrained_S_all 1.021
_refine_ls_R_factor_all 0.0718
_refine_ls_R_factor_gt 0.0549
_refine_ls_shift/su_max 0.002
_refine_ls_shift/su_mean 0.000
_refine_ls_structure_factor_coef Fsqd
_refine_ls_weighting_details 'calc w=1/[\s^2^(Fo^2^)+(0.0853P)^2^+0.0000P] where P=(Fo^2^+2Fc^2^)/3'
_refine_ls_weighting_scheme calc
_refine_ls_wR_factor_gt 0.1299
_refine_ls_wR_factor_ref 0.1396
_reflns_number_gt 2239
_reflns_number_total 2811
_reflns_threshold_expression >2sigma(I)
_cod_data_source_file ic101516k_si_002_07.cif
_cod_data_source_block Compound9
_cod_original_cell_volume 771.5(4)
_cod_database_code 4324313

loop_
_symmetry_equiv_pos_as_xyz
'x, y, z'
'-x, -y, -z'

loop_
_atom_site_label
_atom_site_type_symbol
_atom_site_fract_x
_atom_site_fract_y
_atom_site_fract_z
_atom_site_U_iso_or_equiv
_atom_site_adp_type
_atom_site_occupancy
_atom_site_symmetry_multiplicity
_atom_site_calc_flag
_atom_site_refinement_flags
C1 C 0.8374(6) 0.6029(6) 0.0004(3) 0.0178(9) Uani 1 1 d .
C2 C 0.7043(6) 0.4458(5) -0.0557(3) 0.0177(9) Uani 1 1 d .
C3 C 0.7169(6) 0.4717(6) -0.1402(3) 0.0227(10) Uani 1 1 d .
H3 H 0.6258 0.3730 -0.1788 0.027 Uiso 1 1 calc R
C4 C 0.8642(7) 0.6438(6) -0.1685(3) 0.0224(10) Uani 1 1 d .
C5 C 0.9994(7) 0.7968(6) -0.1145(3) 0.0223(10) Uani 1 1 d .
H5 H 1.0980 0.9124 -0.1355 0.027 Uiso 1 1 calc R
C6 C 0.9851(6) 0.7748(6) -0.0300(3) 0.0207(10) Uani 1 1 d .
H6 H 1.0753 0.8758 0.0079 0.025 Uiso 1 1 calc R
C11 C 0.9004(6) 0.6572(6) 0.2218(3) 0.0183(9) Uani 1 1 d .
C12 C 1.0642(7) 0.8091(6) 0.2768(3) 0.0245(10) Uani 1 1 d .
C13 C 1.0416(7) 0.7998(6) 0.3694(3) 0.0268(10) Uani 1 1 d .
H13A H 1.0981 0.9344 0.3945 0.032 Uiso 1 1 calc R
H13B H 1.1295 0.7352 0.3918 0.032 Uiso 1 1 calc R
C14 C 0.8182(7) 0.6932(6) 0.3979(3) 0.0240(10) Uani 1 1 d .
C15 C 0.7241(7) 0.4910(6) 0.3501(3) 0.0220(10) Uani 1 1 d .
H15A H 0.7960 0.4108 0.3714 0.026 Uiso 1 1 calc R
H15B H 0.5743 0.4261 0.3625 0.026 Uiso 1 1 calc R
C16 C 0.7404(6) 0.4960(6) 0.2578(3) 0.0213(10) Uani 1 1 d .
C17 C 0.6842(7) 0.8092(6) 0.3786(3) 0.0299(11) Uani 1 1 d .
H17A H 0.7421 0.9345 0.4107 0.045 Uiso 1 1 calc R
H17B H 0.5398 0.7352 0.3939 0.045 Uiso 1 1 calc R
H17C H 0.6855 0.8314 0.3191 0.045 Uiso 1 1 calc R
C18 C 0.8254(7) 0.6672(6) 0.4916(3) 0.0305(11) Uani 1 1 d .
H18A H 0.9036 0.5870 0.5034 0.046 Uiso 1 1 calc R
H18B H 0.6823 0.6031 0.5101 0.046 Uiso 1 1 calc R
H18C H 0.8950 0.7947 0.5213 0.046 Uiso 1 1 calc R
N1 N 0.8051(5) 0.5598(4) 0.0843(2) 0.0175(8) Uani 1 1 d .
N2 N 0.9268(5) 0.6886(5) 0.1395(2) 0.0207(8) Uani 1 1 d .
N3 N 0.8827(6) 0.6654(5) -0.2586(2) 0.0267(9) Uani 1 1 d .
O1 O 0.5740(4) 0.2810(4) -0.02322(19) 0.0222(7) Uani 1 1 d .
O2 O 0.6094(4) 0.3492(4) 0.21531(19) 0.0243(7) Uani 1 1 d .
O3 O 1.2212(5) 0.9366(4) 0.2492(2) 0.0319(8) Uani 1 1 d .
O10 O 0.4073(5) 0.0310(4) 0.1058(2) 0.0275(7) Uani 1 1 d .
O31 O 0.7573(5) 0.5353(5) -0.3058(2) 0.0355(8) Uani 1 1 d .
O32 O 1.0259(5) 0.8093(5) -0.2839(2) 0.0366(8) Uani 1 1 d .
Cu1 Cu 0.59655(8) 0.30119(7) 0.09715(3) 0.0197(2) Uani 1 1 d .
H10A H 0.4841 -0.0521 0.0955 0.030 Uiso 1 1 d .
H10B H 0.3558 0.0130 0.1623 0.030 Uiso 1 1 d .

loop_
_atom_site_aniso_label
_atom_site_aniso_U_11
_atom_site_aniso_U_22
_atom_site_aniso_U_33
_atom_site_aniso_U_23
_atom_site_aniso_U_13
_atom_site_aniso_U_12
C1 0.020(2) 0.020(2) 0.021(3) -0.0012(17) 0.0018(18) 0.0152(17)
C2 0.0126(19) 0.018(2) 0.027(3) 0.0020(17) -0.0018(17) 0.0112(16)
C3 0.020(2) 0.026(2) 0.028(3) -0.0017(18) -0.0025(19) 0.0164(18)
C4 0.028(2) 0.026(2) 0.024(3) 0.0028(18) 0.0017(19) 0.0213(19)
C5 0.024(2) 0.022(2) 0.027(3) 0.0028(18) 0.0031(19) 0.0163(18)
C6 0.020(2) 0.019(2) 0.029(3) 0.0020(18) -0.0011(19) 0.0135(17)
C11 0.021(2) 0.021(2) 0.017(2) -0.0008(17) 0.0013(17) 0.0130(17)
C12 0.021(2) 0.024(2) 0.031(3) 0.0013(19) 0.001(2) 0.0117(19)
C13 0.025(2) 0.027(2) 0.024(3) -0.0017(19) 0.000(2) 0.0056(19)
C14 0.026(2) 0.022(2) 0.026(3) -0.0034(18) 0.0019(19) 0.0111(18)
C15 0.023(2) 0.023(2) 0.023(3) 0.0016(18) 0.0052(19) 0.0119(18)
C16 0.021(2) 0.019(2) 0.029(3) -0.0009(18) -0.0021(19) 0.0134(18)
C17 0.026(2) 0.024(2) 0.042(3) -0.003(2) 0.005(2) 0.0128(19)
C18 0.034(3) 0.030(2) 0.025(3) -0.002(2) 0.004(2) 0.010(2)
N1 0.0154(17) 0.0154(16) 0.023(2) 0.0008(14) 0.0011(15) 0.0074(14)
N2 0.0195(18) 0.0185(17) 0.030(2) 0.0004(15) -0.0005(16) 0.0138(15)
N3 0.030(2) 0.029(2) 0.030(2) 0.0002(18) -0.0014(18) 0.0210(18)
O1 0.0188(15) 0.0209(15) 0.0271(18) -0.0025(12) 0.0004(13) 0.0085(12)
O2 0.0252(16) 0.0201(15) 0.0251(19) -0.0019(13) 0.0003(14) 0.0068(13)
O3 0.0246(17) 0.0344(18) 0.026(2) -0.0046(14) 0.0060(14) 0.0010(14)
O10 0.0320(17) 0.0204(15) 0.0274(19) -0.0005(13) 0.0138(14) 0.0070(13)
O31 0.038(2) 0.042(2) 0.025(2) -0.0010(15) -0.0034(15) 0.0160(16)
O32 0.046(2) 0.0314(18) 0.034(2) 0.0092(15) 0.0080(16) 0.0159(16)
Cu1 0.0189(3) 0.0175(3) 0.0239(4) -0.0008(2) 0.0020(2) 0.0086(2)

loop_
_atom_type_symbol
_atom_type_description
_atom_type_scat_dispersion_real
_atom_type_scat_dispersion_imag
_atom_type_scat_source
C C 0.0033 0.0016 'International Tables Vol C Tables 4.2.6.8 and 6.1.1.4'
H H 0.0000 0.0000 'International Tables Vol C Tables 4.2.6.8 and 6.1.1.4'
N N 0.0061 0.0033 'International Tables Vol C Tables 4.2.6.8 and 6.1.1.4'
O O 0.0106 0.0060 'International Tables Vol C Tables 4.2.6.8 and 6.1.1.4'
Cu Cu 0.3201 1.2651 'International Tables Vol C Tables 4.2.6.8 and 6.1.1.4'

loop_
_geom_angle_atom_site_label_1
_geom_angle_atom_site_label_2
_geom_angle_atom_site_label_3
_geom_angle
N1 C1 C6 126.6(4)
N1 C1 C2 112.5(3)
C6 C1 C2 120.9(4)
O1 C2 C3 123.5(4)
O1 C2 C1 118.3(4)
C3 C2 C1 118.2(4)
C2 C3 C4 119.6(4)
C2 C3 H3 120.2
C4 C3 H3 120.2
C3 C4 C5 122.8(4)
C3 C4 N3 119.0(4)
C5 C4 N3 118.2(4)
C6 C5 C4 118.2(4)
C6 C5 H5 120.9
C4 C5 H5 120.9
C5 C6 C1 120.2(4)
C5 C6 H6 119.9
C1 C6 H6 119.9
N2 C11 C16 127.3(4)
N2 C11 C12 113.1(4)
C16 C11 C12 119.6(4)
O3 C12 C11 122.4(4)
O3 C12 C13 119.5(4)
C11 C12 C13 118.1(4)
C12 C13 C14 116.0(4)
C12 C13 H13A 108.3
C14 C13 H13A 108.3
C12 C13 H13B 108.3
C14 C13 H13B 108.3
H13A C13 H13B 107.4
C18 C14 C13 109.5(4)
C18 C14 C17 109.6(4)
C13 C14 C17 110.5(4)
C18 C14 C15 109.7(4)
C13 C14 C15 107.3(4)
C17 C14 C15 110.2(4)
C16 C15 C14 114.9(3)
C16 C15 H15A 108.6
C14 C15 H15A 108.6
C16 C15 H15B 108.6
C14 C15 H15B 108.6
H15A C15 H15B 107.5
O2 C16 C11 123.6(4)
O2 C16 C15 116.0(4)
C11 C16 C15 120.4(4)
C14 C17 H17A 109.5
C14 C17 H17B 109.5
H17A C17 H17B 109.5
C14 C17 H17C 109.5
H17A C17 H17C 109.5
H17B C17 H17C 109.5
C14 C18 H18A 109.5
C14 C18 H18B 109.5
H18A C18 H18B 109.5
C14 C18 H18C 109.5
H18A C18 H18C 109.5
H18B C18 H18C 109.5
N2 N1 C1 117.0(3)
N2 N1 Cu1 130.2(3)
C1 N1 Cu1 112.6(3)
N1 N2 C11 119.7(3)
O31 N3 O32 122.8(4)
O31 N3 C4 118.1(4)
O32 N3 C4 119.1(4)
C2 O1 Cu1 111.6(3)
C16 O2 Cu1 126.9(3)
Cu1 O10 H10A 109.1
Cu1 O10 H10B 109.1
H10A O10 H10B 108.9
O2 Cu1 N1 91.05(14)
O2 Cu1 O1 172.65(11)
N1 Cu1 O1 85.07(13)
O2 Cu1 O10 91.48(13)
N1 Cu1 O10 174.10(13)
O1 Cu1 O10 92.97(13)

loop_
_geom_bond_atom_site_label_1
_geom_bond_atom_site_label_2
_geom_bond_distance
C1 N1 1.407(5)
C1 C6 1.409(6)
C1 C2 1.435(6)
C2 O1 1.346(5)
C2 C3 1.383(6)
C3 C4 1.395(6)
C3 H3 0.9500
C4 C5 1.404(6)
C4 N3 1.470(6)
C5 C6 1.379(6)
C5 H5 0.9500
C6 H6 0.9500
C11 N2 1.359(5)
C11 C16 1.436(6)
C11 C12 1.486(6)
C12 O3 1.240(5)
C12 C13 1.507(6)
C13 C14 1.533(6)
C13 H13A 0.9900
C13 H13B 0.9900
C14 C18 1.532(6)
C14 C17 1.544(6)
C14 C15 1.552(6)
C15 C16 1.495(6)
C15 H15A 0.9900
C15 H15B 0.9900
C16 O2 1.271(5)
C17 H17A 0.9800
C17 H17B 0.9800
C17 H17C 0.9800
C18 H18A 0.9800
C18 H18B 0.9800
C18 H18C 0.9800
N1 N2 1.295(5)
N1 Cu1 1.930(3)
N3 O31 1.231(5)
N3 O32 1.236(5)
O1 Cu1 1.935(3)
O2 Cu1 1.915(3)
O10 Cu1 1.943(3)
O10 H10A 0.983
O10 H10B 0.984
